data_2103608
loop_
_publ_author_name
'Burchell, Colin J.'
'Glidewell, Christopher'
'Lough, Alan J.'
'Ferguson, George'

_publ_section_title
;
 Salts of 3,5-dinitrobenzoic acid with organic diamines:
 hydrogen-bonded supramolecular structures in one, two and three
 dimensions
;
_journal_issue 2
_journal_name_full 'Acta Crystallographica Section B'
_journal_page_first 201
_journal_page_last 212
_journal_paper_doi 10.1107/S010876810001853X
_journal_volume 57
_journal_year 2001
_chemical_formula_moiety '2(C7 H3 N2 O6), C4 H12 N2'
_chemical_formula_sum 'C18 H18 N6 O12'
_chemical_formula_weight 510.38
_chemical_name_systematic
;
3,5-Dinitrobenzoic acid--piperazine (2/1)
;
_space_group_IT_number 2
_symmetry_cell_setting triclinic
_symmetry_space_group_name_Hall '-P 1'
_symmetry_space_group_name_H-M 'P -1'
_cell_angle_alpha 65.338(3)
_cell_angle_beta 85.985(4)
_cell_angle_gamma 69.313(3)
_cell_formula_units_Z 1
_cell_length_a 6.6970(5)
_cell_length_b 9.1655(8)
_cell_length_c 10.5942(9)
_cell_measurement_reflns_used 2481
_cell_measurement_temperature 100.00(10)
_cell_measurement_theta_max 27.51
_cell_measurement_theta_min 2.59
_cell_volume 550.57(8)
_computing_cell_refinement 'DENZO-SMN (Otwinowski & Minor, 1997)'
_computing_data_collection 'Kappa-CCD server software (Nonius, 1997)'
_computing_data_reduction 'DENZO-SMN (Otwinowski & Minor, 1997)'
_computing_molecular_graphics 'ORTEP (Johnson, 1976), PLATON (Spek, 2000)'
_computing_publication_material 'SHELXL-97  and WordPerfect macro PRPKAPPA (Ferguson, 1999)'
_computing_structure_refinement 'SHELXL-97 (Sheldrick, 1997b)'
_computing_structure_solution 'SHELXS-97 (Sheldrick, 1997a)'
_diffrn_ambient_temperature 100.00(10)
_diffrn_measured_fraction_theta_full .981
_diffrn_measured_fraction_theta_max .981
_diffrn_measurement_device_type Kappa-CCD
_diffrn_measurement_method '\f scans and \w scans with \k offsets'
_diffrn_radiation_monochromator graphite
_diffrn_radiation_source 'fine-focus sealed X-ray tube'
_diffrn_radiation_type 'Mo K\a'
_diffrn_radiation_wavelength .71073
_diffrn_reflns_av_R_equivalents .029
_diffrn_reflns_av_sigmaI/netI .0751
_diffrn_reflns_limit_h_max 8
_diffrn_reflns_limit_h_min 0
_diffrn_reflns_limit_k_max 11
_diffrn_reflns_limit_k_min -10
_diffrn_reflns_limit_l_max 13
_diffrn_reflns_limit_l_min -13
_diffrn_reflns_number 2481
_diffrn_reflns_theta_full 27.51
_diffrn_reflns_theta_max 27.51
_diffrn_reflns_theta_min 2.59
_diffrn_standards_decay_% 0
_exptl_absorpt_coefficient_mu .132
_exptl_absorpt_correction_T_max .9895
_exptl_absorpt_correction_T_min .9779
_exptl_absorpt_correction_type multi-scan
_exptl_absorpt_process_details 'DENZO-SMN (Otwinowski & Minor, 1997)'
_exptl_crystal_colour colourless
_exptl_crystal_density_diffrn 1.539
_exptl_crystal_density_method 'not measured'
_exptl_crystal_description block
_exptl_crystal_F_000 264
_exptl_crystal_size_max .17
_exptl_crystal_size_mid .13
_exptl_crystal_size_min .08
_refine_diff_density_max .265
_refine_diff_density_min -.225
_refine_ls_extinction_coef .018(6)
_refine_ls_extinction_method SHELXL
_refine_ls_goodness_of_fit_ref 1.045
_refine_ls_hydrogen_treatment constr
_refine_ls_matrix_type full
_refine_ls_number_parameters 164
_refine_ls_number_reflns 2481
_refine_ls_number_restraints 0
_refine_ls_restrained_S_all 1.045
_refine_ls_R_factor_all .0813
_refine_ls_R_factor_gt .0460
_refine_ls_shift/su_max .000
_refine_ls_shift/su_mean .000
_refine_ls_structure_factor_coef Fsqd
_refine_ls_weighting_details 'w=1/[\s^2^(Fo^2^)+(0.0319P)^2^+0.0563P] where P=(Fo^2^+2Fc^2^)/3'
_refine_ls_weighting_scheme calc
_refine_ls_wR_factor_ref .1103
_reflns_number_gt 1725
_reflns_number_total 2481
_reflns_threshold_expression >2\s(I)
_cod_data_source_file na0113.cif
_cod_data_source_block 2
_cod_depositor_comments
;
The following automatic conversions were performed:
'_exptl_absorpt_correction_type' value 'Multi-scan' changed to
'multi-scan' according to
'/home/saulius/struct/CIF-dictionaries/cif_core.dic' dictionary named
'cif_core.dic' version 2.4.1 from 2010-06-29.

Automatic conversion script
Id: cif_fix_enum 1527 2010-12-29 10:47:43Z saulius 

The following automatic conversions were performed:

'_exptl_absorpt_correction_type' value 'Multi-scan' changed to
'multi-scan' according to
/home/saulius/struct/CIF-dictionaries/cif_core.dic dictionary named
'cif_core.dic' version 2.4.1 from 2010-06-29.

Automatic conversion script
Id: cif_fix_values 1715 2011-07-08 13:25:40Z adriana 
;
_cod_original_sg_symbol_H-M P-1
_cod_database_code 2103608
_cod_database_fobs_code 2103608

loop_
_symmetry_equiv_pos_as_xyz
'x, y, z'
'-x, -y, -z'

loop_
_atom_site_label
_atom_site_fract_x
_atom_site_fract_y
_atom_site_fract_z
_atom_site_U_iso_or_equiv
_atom_site_adp_type
_atom_site_calc_flag
_atom_site_refinement_flags
_atom_site_occupancy
_atom_site_type_symbol
O1 .01781(19) .47814(15) .72943(12) .0312(3) Uani d . 1 O
O2 -.16486(18) .30661(15) .75262(12) .0312(3) Uani d . 1 O
O3 -.29370(19) -.04558(15) 1.21796(13) .0342(3) Uani d . 1 O
O4 -.1100(2) -.09289(17) 1.40071(13) .0390(4) Uani d . 1 O
O5 .4137(2) .17360(16) 1.34579(14) .0388(4) Uani d . 1 O
O6 .43555(19) .36583(17) 1.14336(14) .0387(4) Uani d . 1 O
N3 -.1603(2) -.02278(19) 1.27438(16) .0299(4) Uani d . 1 N
N5 .3597(2) .2586(2) 1.22071(17) .0307(4) Uani d . 1 N
C11 -.0001(2) .2774(2) .95610(17) .0224(4) Uani d . 1 C
C12 -.1032(3) .1692(2) 1.04196(17) .0242(4) Uani d . 1 C
C13 -.0523(3) .0935(2) 1.18455(17) .0239(4) Uani d . 1 C
C14 .0982(3) .1206(2) 1.24627(18) .0264(4) Uani d . 1 C
C15 .1973(3) .2285(2) 1.15786(18) .0249(4) Uani d . 1 C
C16 .1522(2) .3077(2) 1.01484(18) .0252(4) Uani d . 1 C
C17 -.0535(3) .3612(2) .79988(18) .0254(4) Uani d . 1 C
N1 .2797(2) .52597(18) .52280(14) .0273(4) Uani d . 1 N
C2 .4341(3) .3538(2) .54284(18) .0288(4) Uani d . 1 C
C3 .3871(3) .6283(2) .55097(18) .0277(4) Uani d . 1 C
H12 -.2074 .1475 1.0031 .029 Uiso calc R 1 H
H14 .1316 .0677 1.3445 .032 Uiso calc R 1 H
H16 .2237 .3816 .9575 .030 Uiso calc R 1 H
H1A .1735 .5132 .5818 .033 Uiso calc R 1 H
H1B .2168 .5843 .4327 .033 Uiso calc R 1 H
H2A .3590 .2903 .5210 .035 Uiso calc R 1 H
H2B .4948 .2874 .6414 .035 Uiso calc R 1 H
H3A .4460 .5703 .6498 .033 Uiso calc R 1 H
H3B .2813 .7436 .5338 .033 Uiso calc R 1 H

loop_
_atom_site_aniso_label
_atom_site_aniso_U_11
_atom_site_aniso_U_22
_atom_site_aniso_U_33
_atom_site_aniso_U_12
_atom_site_aniso_U_13
_atom_site_aniso_U_23
O1 .0371(7) .0325(8) .0231(7) -.0156(6) .0081(5) -.0091(6)
O2 .0349(7) .0377(8) .0212(7) -.0142(6) -.0021(5) -.0109(6)
O3 .0352(7) .0376(8) .0333(8) -.0203(6) .0052(6) -.0124(6)
O4 .0462(8) .0439(8) .0195(7) -.0196(7) .0051(6) -.0040(6)
O5 .0407(8) .0472(9) .0291(8) -.0124(7) -.0066(6) -.0177(7)
O6 .0364(8) .0461(9) .0431(9) -.0233(7) .0044(6) -.0206(7)
N3 .0324(8) .0294(9) .0250(9) -.0111(7) .0045(7) -.0091(7)
N5 .0279(8) .0353(9) .0319(10) -.0095(7) .0001(7) -.0179(8)
C11 .0234(9) .0234(9) .0190(9) -.0068(7) .0023(7) -.0091(8)
C12 .0240(9) .0257(9) .0227(10) -.0079(7) .0009(7) -.0106(8)
C13 .0269(9) .0233(9) .0203(9) -.0097(7) .0047(7) -.0080(8)
C14 .0294(9) .0261(10) .0187(10) -.0055(8) -.0013(7) -.0080(8)
C15 .0246(9) .0267(10) .0246(10) -.0078(7) -.0015(7) -.0125(8)
C16 .0254(9) .0233(9) .0249(10) -.0084(7) .0039(7) -.0089(8)
C17 .0238(9) .0264(10) .0211(10) -.0059(8) .0039(7) -.0085(8)
N1 .0265(8) .0396(9) .0188(8) -.0180(7) .0024(6) -.0100(7)
C2 .0343(10) .0331(11) .0221(10) -.0191(8) .0022(8) -.0084(8)
C3 .0319(9) .0331(10) .0223(10) -.0153(8) .0013(7) -.0124(8)

loop_
_atom_type_symbol
_atom_type_description
_atom_type_scat_dispersion_real
_atom_type_scat_dispersion_imag
_atom_type_scat_source
C C .0033 .0016 'International Tables Vol C Tables 4.2.6.8 and 6.1.1.4'
H H .0000 .0000 'International Tables Vol C Tables 4.2.6.8 and 6.1.1.4'
N N .0061 .0033 'International Tables Vol C Tables 4.2.6.8 and 6.1.1.4'
O O .0106 .0060 'International Tables Vol C Tables 4.2.6.8 and 6.1.1.4'

loop_
_geom_angle_atom_site_label_1
_geom_angle_atom_site_label_2
_geom_angle_atom_site_label_3
_geom_angle_site_symmetry_1
_geom_angle_site_symmetry_3
_geom_angle
_geom_angle_publ_flag
O3 N3 O4 . . 123.95(15) no
O3 N3 C13 . . 117.79(14) no
O4 N3 C13 . . 118.25(13) no
O5 N5 O6 . . 124.10(14) no
O5 N5 C15 . . 118.12(15) no
O6 N5 C15 . . 117.77(15) no
C12 C11 C16 . . 119.61(16) no
C12 C11 C17 . . 119.95(14) no
C16 C11 C17 . . 120.43(15) no
C13 C12 C11 . . 119.22(14) no
C13 C12 H12 . . 120.4 no
C11 C12 H12 . . 120.4 no
C14 C13 C12 . . 122.67(16) no
C14 C13 N3 . . 118.57(15) no
C12 C13 N3 . . 118.76(14) no
C15 C14 C13 . . 116.47(16) no
C15 C14 H14 . . 121.8 no
C13 C14 H14 . . 121.8 no
C14 C15 C16 . . 123.24(14) no
C14 C15 N5 . . 117.65(15) no
C16 C15 N5 . . 119.11(15) no
C15 C16 C11 . . 118.79(16) no
C15 C16 H16 . . 120.6 no
C11 C16 H16 . . 120.6 no
O1 C17 O2 . . 126.12(16) no
O1 C17 C11 . . 117.11(14) no
O2 C17 C11 . . 116.77(15) no
C2 N1 C3 . . 111.54(12) no
C2 N1 H1A . . 109.3 no
C3 N1 H1A . . 109.3 no
C2 N1 H1B . . 109.3 no
C3 N1 H1B . . 109.3 no
H1A N1 H1B . . 108.0 no
N1 C2 C3 . 2_666 110.23(14) no
N1 C2 H2A . . 109.6 no
C3 C2 H2A 2_666 . 109.6 no
N1 C2 H2B . . 109.6 no
C3 C2 H2B 2_666 . 109.6 no
H2A C2 H2B . . 108.1 no
N1 C3 C2 . 2_666 109.77(14) no
N1 C3 H3A . . 109.7 no
C2 C3 H3A 2_666 . 109.7 no
N1 C3 H3B . . 109.7 no
C2 C3 H3B 2_666 . 109.7 no
H3A C3 H3B . . 108.2 no

loop_
_geom_bond_atom_site_label_1
_geom_bond_atom_site_label_2
_geom_bond_site_symmetry_2
_geom_bond_distance
_geom_bond_publ_flag
O1 C17 . 1.256(2) no
O2 C17 . 1.2576(18) no
O3 N3 . 1.2287(16) no
O4 N3 . 1.2290(18) no
O5 N5 . 1.2249(18) no
O6 N5 . 1.2318(19) no
N3 C13 . 1.472(2) no
N5 C15 . 1.473(2) no
C11 C12 . 1.389(2) no
C11 C16 . 1.392(2) no
C11 C17 . 1.512(2) no
C12 C13 . 1.382(2) no
C12 H12 . .95 no
C13 C14 . 1.382(2) no
C14 C15 . 1.378(2) no
C14 H14 . .95 no
C15 C16 . 1.380(2) no
C16 H16 . .95 no
N1 C2 . 1.484(2) no
N1 C3 . 1.4917(19) no
N1 H1A . .9200 no
N1 H1B . .9200 no
C2 C3 2_666 1.511(3) no
C2 H2A . .99 no
C2 H2B . .99 no
C3 C2 2_666 1.511(3) no
C3 H3A . .99 no
C3 H3B . .99 no

loop_
_geom_hbond_atom_site_label_D
_geom_hbond_atom_site_label_H
_geom_hbond_atom_site_label_A
_geom_hbond_site_symmetry_A
_geom_hbond_distance_DH
_geom_hbond_distance_HA
_geom_hbond_distance_DA
_geom_hbond_angle_DHA
_geom_hbond_publ_flag
N1 H1A O1 . .92 1.80 2.695(2) 165 y
N1 H1B O2 2_566 .92 1.79 2.684(2) 165 y
C2 H2A O5 1_554 .99 2.45 3.191(2) 131 y

loop_
_geom_torsion_atom_site_label_1
_geom_torsion_atom_site_label_2
_geom_torsion_atom_site_label_3
_geom_torsion_atom_site_label_4
_geom_torsion_site_symmetry_4
_geom_torsion
_geom_torsion_publ_flag
C16 C11 C12 C13 . .0(2) no
C17 C11 C12 C13 . 179.90(14) no
C11 C12 C13 C14 . -.1(3) no
C11 C12 C13 N3 . -179.20(15) no
O3 N3 C13 C14 . 179.99(14) no
O4 N3 C13 C14 . -1.0(2) no
O3 N3 C13 C12 . -.8(2) no
O4 N3 C13 C12 . 178.18(15) no
C12 C13 C14 C15 . .0(3) no
N3 C13 C14 C15 . 179.11(15) no
C13 C14 C15 C16 . .2(3) no
C13 C14 C15 N5 . -179.49(14) no
O5 N5 C15 C14 . 7.2(2) no
O6 N5 C15 C14 . -174.07(15) no
O5 N5 C15 C16 . -172.50(15) no
O6 N5 C15 C16 . 6.2(2) no
C14 C15 C16 C11 . -.3(3) no
N5 C15 C16 C11 . 179.42(14) no
C12 C11 C16 C15 . .2(2) no
C17 C11 C16 C15 . -179.75(15) no
C12 C11 C17 O1 . 168.90(15) no
C16 C11 C17 O1 . -11.2(2) no
C12 C11 C17 O2 . -11.3(2) no
C16 C11 C17 O2 . 168.61(15) no
C3 N1 C2 C3 2_666 -57.80(19) no
C2 N1 C3 C2 2_666 57.54(19) no
